data_9011758
loop_
_publ_author_name
'Sacerdoti, M.'

_publ_section_title
;
 New refinements of the crystal structure of levyne using twinned crystals
 Sample: 22
;
_journal_name_full 'Neues Jahrbuch fur Mineralogie, Monatshefte'
_journal_page_first 114
_journal_page_last 124
_journal_volume 1996
_journal_year 1996
_chemical_compound_source 'Dunseverick, Atrum, Northern Ireland'
_chemical_formula_sum 'Al6.268 Ca1.66 H62.04 Na1.36 O52.38 Si11.732'
_chemical_name_mineral Levyne-Ca
_space_group_IT_number 166
_symmetry_space_group_name_Hall '-R 3 2"'
_symmetry_space_group_name_H-M 'R -3 m :H'
_cell_angle_alpha 90
_cell_angle_beta 90
_cell_angle_gamma 120
_cell_length_a 13.409
_cell_length_b 13.409
_cell_length_c 22.6429
_cell_volume 3525.782
_database_code_amcsd 0014885
_exptl_crystal_density_diffrn 2.115
_cod_original_sg_symbol_H-M 'R -3 m'
_cod_original_formula_sum 'Ca1.66 Na1.36 (Al6.268 Si11.732) O52.38 H62.04'
_cod_database_code 9011758

loop_
_space_group_symop_operation_xyz
x,y,z
2/3+x,1/3+y,1/3+z
1/3+x,2/3+y,2/3+z
x,x-y,z
2/3+x,1/3+x-y,1/3+z
1/3+x,2/3+x-y,2/3+z
y,x,-z
2/3+y,1/3+x,1/3-z
1/3+y,2/3+x,2/3-z
-x+y,y,z
2/3-x+y,1/3+y,1/3+z
1/3-x+y,2/3+y,2/3+z
-x,-x+y,-z
2/3-x,1/3-x+y,1/3-z
1/3-x,2/3-x+y,2/3-z
-y,-x,z
2/3-y,1/3-x,1/3+z
1/3-y,2/3-x,2/3+z
x-y,-y,-z
2/3+x-y,1/3-y,1/3-z
1/3+x-y,2/3-y,2/3-z
y,-x+y,-z
2/3+y,1/3-x+y,1/3-z
1/3+y,2/3-x+y,2/3-z
-x+y,-x,z
2/3-x+y,1/3-x,1/3+z
1/3-x+y,2/3-x,2/3+z
-x,-y,-z
2/3-x,1/3-y,1/3-z
1/3-x,2/3-y,2/3-z
-y,x-y,z
2/3-y,1/3+x-y,1/3+z
1/3-y,2/3+x-y,2/3+z
x-y,x,-z
2/3+x-y,1/3+x,1/3-z
1/3+x-y,2/3+x,2/3-z

loop_
_atom_site_aniso_label
_atom_site_aniso_U_11
_atom_site_aniso_U_22
_atom_site_aniso_U_33
_atom_site_aniso_U_12
_atom_site_aniso_U_13
_atom_site_aniso_U_23
Ca1 0.02710 0.02710 0.02440 0.01350 0.00000 0.00000
AlT1 0.01060 0.01220 0.01140 0.00490 -0.00100 -0.00150
SiT1 0.01060 0.01220 0.01140 0.00490 -0.00100 -0.00150
AlT2 0.00750 0.00840 0.01240 0.00420 0.00080 0.00170
SiT2 0.00750 0.00840 0.01240 0.00420 0.00080 0.00170
O1 0.03180 0.01820 0.02120 0.01330 -0.00450 -0.00640
O2 0.02530 0.02980 0.02020 0.01490 -0.00010 -0.00030
O3 0.01710 0.03970 0.02220 0.01980 0.00190 0.00380
O4 0.02490 0.03350 0.01820 0.01680 0.00070 0.00150
O5 0.01940 0.03600 0.02790 0.01800 -0.00160 -0.00320

loop_
_atom_site_label
_atom_site_fract_x
_atom_site_fract_y
_atom_site_fract_z
_atom_site_occupancy
_atom_site_U_iso_or_equiv
_atom_site_type_symbol
_atom_site_attached_hydrogens
Ca1 0.00000 0.00000 0.14150 0.83000 0.02620 Ca 0
Na3 0.00000 0.00000 0.41950 0.52000 0.10400 Na 0
Na5 0.00000 0.00000 0.50000 0.32000 0.06500 Na 0
AlT1 0.00050 0.23060 0.07060 0.34820 0.01180 Al 0
SiT1 0.00050 0.23060 0.07060 0.65180 0.01180 Si 0
AlT2 0.23880 0.00000 0.50000 0.34820 0.00930 Al 0
SiT2 0.23880 0.00000 0.50000 0.65180 0.00930 Si 0
O1 0.03550 0.35070 0.10710 1.00000 0.02340 O 0
O2 0.09120 0.18250 0.08480 1.00000 0.02460 O 0
O3 0.12890 0.25780 -0.09280 1.00000 0.02380 O 0
O4 0.25920 0.00000 0.00000 1.00000 0.02460 O 0
O5 0.22170 0.44350 0.17980 1.00000 0.02590 O 0
Wat1 0.15280 0.07640 0.21340 1.00000 0.05900 O 2
Wat2 0.13210 0.26420 0.26850 0.55000 0.08500 O 2
Wat3 0.16920 0.08460 0.33500 0.36000 0.07800 O 2
Wat6 0.15210 0.30410 0.35830 0.34000 0.10900 O 2
Wat7 0.14500 0.16170 0.31930 0.24000 0.15800 O 2

loop_
_cod_changelog_entry_id
_cod_changelog_entry_author
_cod_changelog_entry_date
_cod_changelog_entry_text
1
;cod-tools version 3.8.0
Id: cif_guess_AMCSD_atom_types 9581 2023-05-17 12:35:41Z saulius
;
2023-05-23T09:20:32+03:00
;Derived atom types and hydrogen counts
from atom names that follow the AMCSD naming convention
(Wat == water, O-H == hydroxyl).
;

loop_
_cod_related_entry_id
_cod_related_entry_database
_cod_related_entry_code
1 AMCSD 0014885

_cell_formula_units_Z 3
